data_7013768
loop_
_publ_author_name
'Nakano, Keisaku'
'Suemura, Naohiko'
'Kawata, Satoshi'
'Fuyuhiro, Akira'
'Yagi, Takashi'
'Nasu, Saburo'
'Morimoto, Syotaro'
'Kaizaki, Sumio'

_publ_section_title
;
 Magnetic behavior and M\"ossbauer spectra of spin-crossover pyrazolate
 bridged dinuclear diiron(II) complexes: X-ray structures of high-spin
 and low-spin [{Fe(NCBH~3~)(py)}~2~(\m-bpypz)~2~]
;
_journal_coden_ASTM DTARAF
_journal_issue 7
_journal_name_full 'Dalton Transactions'
_journal_page_first 982
_journal_page_last 988
_journal_paper_doi 10.1039/b314211f
_journal_year 2004
_chemical_formula_moiety 'C38 H34 B2 Fe2 N12 '
_chemical_formula_sum 'C38 H34 B2 Fe2 N12'
_chemical_formula_weight 792.08
_space_group_IT_number 14
_symmetry_cell_setting monoclinic
_symmetry_Int_Tables_number 14
_symmetry_space_group_name_Hall '-P 2yn'
_symmetry_space_group_name_H-M 'P 1 21/n 1'
_audit_creation_date 2001-07-30
_audit_creation_method 'by CrystalStructure v2.00'
_cell_angle_alpha 90
_cell_angle_beta 98.804(4)
_cell_angle_gamma 90
_cell_formula_units_Z 2
_cell_length_a 13.360(2)
_cell_length_b 9.1198(7)
_cell_length_c 14.817(1)
_cell_measurement_reflns_used 17580
_cell_measurement_temperature 296.1
_cell_measurement_theta_max 27.5
_cell_measurement_theta_min 2.6
_cell_volume 1784.0(3)
_computing_cell_refinement PROCESS-AUTO
_computing_data_collection PROCESS-AUTO
_computing_data_reduction CrystalStructure
_computing_publication_material 'CrystalStructure Ver. 2.00'
_computing_structure_refinement SHELXL
_computing_structure_solution SIR92
_diffrn_detector_area_resol_mean 10.00
_diffrn_measured_fraction_theta_full 0.9816
_diffrn_measured_fraction_theta_max 0.9816
_diffrn_measurement_device_type 'Rigaku RAXIS-RAPID'
_diffrn_measurement_method \w
_diffrn_radiation_type 'Mo K\a'
_diffrn_radiation_wavelength 0.7107
_diffrn_reflns_av_R_equivalents 0.051
_diffrn_reflns_limit_h_max 17
_diffrn_reflns_limit_h_min -17
_diffrn_reflns_limit_k_max 11
_diffrn_reflns_limit_k_min -11
_diffrn_reflns_limit_l_max 19
_diffrn_reflns_limit_l_min -19
_diffrn_reflns_number 7316
_diffrn_reflns_theta_full 27.48
_diffrn_reflns_theta_max 27.48
_exptl_absorpt_coefficient_mu 0.861
_exptl_absorpt_correction_T_max 0.918
_exptl_absorpt_correction_T_min 0.578
_exptl_absorpt_correction_type multi-scan
_exptl_absorpt_process_details
;
Higashi, T. (1995). Program for Absorption Correction.
Rigaku Corporation, Tokyo, Japan.
;
_exptl_crystal_colour red
_exptl_crystal_density_diffrn 1.474
_exptl_crystal_density_method 'not measured'
_exptl_crystal_description block
_exptl_crystal_size_max 0.10
_exptl_crystal_size_mid 0.10
_exptl_crystal_size_min 0.10
_refine_diff_density_max 0.40
_refine_diff_density_min -0.64
_refine_ls_extinction_method none
_refine_ls_goodness_of_fit_ref 0.956
_refine_ls_hydrogen_treatment refall
_refine_ls_number_parameters 312
_refine_ls_number_reflns 4017
_refine_ls_R_factor_gt 0.0470
_refine_ls_shift/su_max 0.0010
_refine_ls_structure_factor_coef F
_refine_ls_weighting_details 'w = 1/[\s^2^(Fo^2^)+(0.000P)^2^+0.000P] where P=(Fo^2^+2Fc^2^)/3'
_refine_ls_weighting_scheme calc
_refine_ls_wR_factor_ref 0.1280
_reflns_number_gt 0
_reflns_number_total 4266
_reflns_threshold_expression F^2^>2.0\s(F^2^)
_cod_data_source_file b314211f.txt
_cod_data_source_block '[Fe2(bpypz)2(NCBH3)2(py)2](100K)'
_cod_original_cell_volume 1784.0(2)
_cod_original_formula_sum 'C38 H34 B2 Fe2 N12 '
_cod_database_code 7013768

loop_
_symmetry_equiv_pos_as_xyz
x,y,z
-x,-y,-z
-x+1/2,y+1/2,-z+1/2
x+1/2,-y+1/2,z+1/2

loop_
_atom_site_label
_atom_site_type_symbol
_atom_site_fract_x
_atom_site_fract_y
_atom_site_fract_z
_atom_site_U_iso_or_equiv
_atom_site_adp_type
_atom_site_occupancy
_atom_site_symmetry_multiplicity
_atom_site_calc_flag
_atom_site_refinement_flags
_atom_site_disorder_assembly
_atom_site_disorder_group
Fe1 Fe 0.38307(3) 0.40883(5) 0.55338(3) 0.0251(1) Uani 1.00 1 d . . .
N1 N 0.3820(2) 0.2012(3) 0.6091(2) 0.0288(6) Uani 1.00 1 d . . .
N2 N 0.5180(2) 0.3430(3) 0.5380(2) 0.0256(5) Uani 1.00 1 d . . .
N3 N 0.5951(2) 0.4030(3) 0.5010(2) 0.0254(5) Uani 1.00 1 d . . .
N4 N 0.7555(2) 0.4919(3) 0.4403(2) 0.0273(6) Uani 1.00 1 d . . .
N5 N 0.4247(2) 0.4797(3) 0.6793(2) 0.0285(6) Uani 1.00 1 d . . .
N6 N 0.3239(2) 0.3260(3) 0.4316(2) 0.0263(6) Uani 1.00 1 d . . .
C1 C 0.3103(3) 0.1309(4) 0.6463(2) 0.0338(7) Uani 1.00 1 d . . .
C2 C 0.3198(3) -0.0111(4) 0.6791(2) 0.0375(8) Uani 1.00 1 d . . .
C3 C 0.4087(3) -0.0852(4) 0.6775(2) 0.0361(8) Uani 1.00 1 d . . .
C4 C 0.4849(3) -0.0150(4) 0.6420(2) 0.0332(8) Uani 1.00 1 d . . .
C5 C 0.4704(2) 0.1251(3) 0.6075(2) 0.0283(7) Uani 1.00 1 d . . .
C6 C 0.5456(2) 0.2056(3) 0.5665(2) 0.0267(7) Uani 1.00 1 d . . .
C7 C 0.6424(3) 0.1750(4) 0.5473(2) 0.0300(7) Uani 1.00 1 d . . .
C8 C 0.6702(2) 0.3019(3) 0.5064(2) 0.0274(7) Uani 1.00 1 d . . .
C9 C 0.7599(2) 0.3499(3) 0.4701(2) 0.0270(7) Uani 1.00 1 d . . .
C10 C 0.8427(3) 0.2601(4) 0.4668(2) 0.0329(7) Uani 1.00 1 d . . .
C11 C 0.9255(3) 0.3143(4) 0.4321(2) 0.0362(8) Uani 1.00 1 d . . .
C12 C 0.9233(3) 0.4583(4) 0.4032(2) 0.0362(8) Uani 1.00 1 d . . .
C13 C 0.8384(3) 0.5414(4) 0.4084(2) 0.0339(7) Uani 1.00 1 d . . .
C14 C 0.4416(2) 0.5195(4) 0.7539(2) 0.0287(7) Uani 1.00 1 d . . .
C15 C 0.2401(3) 0.2419(4) 0.4210(2) 0.0327(7) Uani 1.00 1 d . . .
C16 C 0.1981(3) 0.1816(4) 0.3386(2) 0.0382(8) Uani 1.00 1 d . . .
C17 C 0.2429(3) 0.2076(4) 0.2619(2) 0.0356(8) Uani 1.00 1 d . . .
C18 C 0.3277(3) 0.2949(4) 0.2709(2) 0.0334(7) Uani 1.00 1 d . . .
C19 C 0.3661(3) 0.3517(4) 0.3555(2) 0.0289(7) Uani 1.00 1 d . . .
B1 B 0.4663(3) 0.5817(5) 0.8559(3) 0.0331(8) Uani 1.00 1 d . . .
H1 H 0.252(3) 0.182(4) 0.651(2) 0.03(1) Uiso 1.00 1 c . . .
H2 H 0.266(3) -0.046(4) 0.702(2) 0.04(1) Uiso 1.00 1 c . . .
H3 H 0.418(2) -0.182(4) 0.698(2) 0.029(9) Uiso 1.00 1 c . . .
H4 H 0.541(3) -0.055(4) 0.638(2) 0.04(1) Uiso 1.00 1 c . . .
H5 H 0.675(2) 0.089(3) 0.560(2) 0.023(8) Uiso 1.00 1 c . . .
H6 H 0.845(3) 0.159(4) 0.485(2) 0.04(1) Uiso 1.00 1 c . . .
H7 H 0.976(3) 0.249(4) 0.425(3) 0.05(1) Uiso 1.00 1 c . . .
H8 H 0.978(3) 0.503(4) 0.382(2) 0.04(1) Uiso 1.00 1 c . . .
H9 H 0.840(2) 0.639(4) 0.389(2) 0.021(8) Uiso 1.00 1 c . . .
H10 H 0.405(3) 0.557(4) 0.900(2) 0.04(1) Uiso 1.00 1 c . . .
H11 H 0.537(3) 0.530(4) 0.889(2) 0.05(1) Uiso 1.00 1 c . . .
H12 H 0.467(3) 0.707(4) 0.851(2) 0.05(1) Uiso 1.00 1 c . . .
H13 H 0.208(2) 0.221(3) 0.476(2) 0.021(8) Uiso 1.00 1 c . . .
H14 H 0.137(3) 0.124(4) 0.335(2) 0.033(9) Uiso 1.00 1 c . . .
H15 H 0.217(3) 0.159(4) 0.205(2) 0.04(1) Uiso 1.00 1 c . . .
H16 H 0.365(2) 0.317(4) 0.221(2) 0.034(9) Uiso 1.00 1 c . . .
H17 H 0.428(3) 0.419(4) 0.364(2) 0.04(1) Uiso 1.00 1 c . . .

loop_
_atom_site_aniso_label
_atom_site_aniso_U_11
_atom_site_aniso_U_22
_atom_site_aniso_U_33
_atom_site_aniso_U_12
_atom_site_aniso_U_13
_atom_site_aniso_U_23
Fe1 0.0266(2) 0.0212(2) 0.0267(2) -0.0003(2) 0.0014(2) 0.0011(2)
N1 0.033(2) 0.027(1) 0.026(1) -0.003(1) 0.003(1) 0.000(1)
N2 0.030(1) 0.021(1) 0.024(1) 0.000(1) 0.001(1) 0.002(1)
N3 0.024(1) 0.026(1) 0.025(1) 0.001(1) 0.002(1) 0.001(1)
N4 0.030(1) 0.026(1) 0.025(1) -0.002(1) 0.000(1) 0.000(1)
N5 0.027(1) 0.022(1) 0.036(1) -0.000(1) 0.004(1) 0.003(1)
N6 0.027(1) 0.022(1) 0.030(1) 0.002(1) 0.002(1) 0.000(1)
C1 0.033(2) 0.031(2) 0.037(2) -0.004(2) 0.006(1) 0.002(2)
C2 0.043(2) 0.034(2) 0.035(2) -0.009(2) 0.004(2) 0.007(2)
C3 0.047(2) 0.027(2) 0.032(2) -0.006(2) -0.001(1) 0.009(2)
C4 0.041(2) 0.025(2) 0.032(2) 0.002(2) 0.002(2) 0.003(1)
C5 0.033(2) 0.025(2) 0.025(1) -0.004(1) -0.003(1) -0.000(1)
C6 0.032(2) 0.020(1) 0.026(1) 0.001(1) -0.002(1) 0.001(1)
C7 0.034(2) 0.023(2) 0.032(2) 0.004(1) -0.000(1) 0.003(1)
C8 0.027(2) 0.026(2) 0.027(1) 0.002(1) -0.003(1) 0.000(1)
C9 0.029(2) 0.025(2) 0.026(1) -0.001(1) -0.002(1) -0.001(1)
C10 0.033(2) 0.028(2) 0.036(2) 0.001(1) 0.000(1) -0.004(2)
C11 0.031(2) 0.038(2) 0.039(2) 0.006(2) 0.001(2) -0.007(2)
C12 0.030(2) 0.042(2) 0.037(2) -0.003(2) 0.007(1) 0.000(2)
C13 0.035(2) 0.034(2) 0.033(2) -0.003(2) 0.005(1) 0.005(2)
C14 0.027(2) 0.025(2) 0.034(2) 0.002(1) 0.004(1) 0.004(1)
C15 0.035(2) 0.030(2) 0.034(2) -0.003(1) 0.006(1) 0.002(2)
C16 0.035(2) 0.036(2) 0.041(2) -0.010(2) -0.001(2) 0.000(2)
C17 0.046(2) 0.027(2) 0.031(2) -0.005(2) -0.003(2) -0.001(1)
C18 0.038(2) 0.030(2) 0.032(2) -0.001(2) 0.004(2) 0.004(1)
C19 0.032(2) 0.024(2) 0.030(2) 0.002(1) 0.003(1) 0.004(1)
B1 0.030(2) 0.035(2) 0.033(2) 0.002(2) 0.003(2) 0.002(2)

loop_
_atom_type_symbol
_atom_type_description
_atom_type_scat_dispersion_real
_atom_type_scat_dispersion_imag
_atom_type_scat_source
C C 0.006 0.003
;
International Tables for Crystallography
(1992, Vol. C, Tables 4.2.6.8 and 6.1.1.4)
;
H H 0.000 0.000
;
International Tables for Crystallography
(1992, Vol. C, Table 6.1.1.4)
;
N N 0.011 0.006
;
International Tables for Crystallography
(1992, Vol. C, Tables 4.2.6.8 and 6.1.1.4)
;
B B 0.003 0.002
;
International Tables for Crystallography
(1992, Vol. C, Tables 4.2.6.8 and 6.1.1.4)
;
Fe Fe 0.349 0.972
;
International Tables for Crystallography
(1992, Vol. C, Tables 4.2.6.8 and 6.1.1.4)
;

loop_
_cod_changelog_entry_id
_cod_changelog_entry_author
_cod_changelog_entry_date
_cod_changelog_entry_text
1 'Vaitkus, Antanas' 2022-05-06T22:10:00+03:00 'Updated bibliographic information.'
2 'Vaitkus, Antanas' 2022-05-07T02:55:00+03:00
;
 Replaced the '&#x00A5;' sequences with backslash symbols ('\')
 in multiple data values.
;
